data_1567070
loop_
_publ_author_name
'Jiang, Qifeng'
'Gittens, Alexandra'
'Wong, Sydnee'
'Siegler, Maxime A.'
'Klausen, Rebekka S.'

_publ_section_title
;
 Highly Selective Addition of Cyclosilanes to Alkynes Enabling New
 Conjugated Materials
;
_journal_name_full 'Chemical Science'
_journal_paper_doi 10.1039/D2SC01690G
_journal_year 2022
_chemical_formula_moiety 'C30 H58 Si10'
_chemical_formula_sum 'C30 H58 Si10'
_chemical_formula_weight 699.66
_space_group_crystal_system triclinic
_space_group_IT_number 2
_space_group_name_Hall '-P 1'
_space_group_name_H-M_alt 'P -1'
_atom_sites_solution_hydrogens mixed
_atom_sites_solution_primary direct
_atom_sites_solution_secondary difmap
_audit_creation_method SHELXL-2018/3
_audit_update_record
;
2022-03-15 deposited with the CCDC.	2022-06-06 downloaded from the CCDC.
;
_cell_angle_alpha 86.116(2)
_cell_angle_beta 83.625(2)
_cell_angle_gamma 81.600(2)
_cell_formula_units_Z 4
_cell_length_a 8.8909(3)
_cell_length_b 13.8639(4)
_cell_length_c 37.0010(12)
_cell_measurement_reflns_used 7055
_cell_measurement_temperature 173(2)
_cell_measurement_theta_max 71.8340
_cell_measurement_theta_min 3.3460
_cell_volume 4477.9(2)
_computing_cell_refinement 'CrysAlisPro 1.171.39.29c (Rigaku OD, 2017)'
_computing_data_collection 'CrysAlisPro 1.171.39.29c (Rigaku OD, 2017)'
_computing_data_reduction 'CrysAlisPro 1.171.39.29c (Rigaku OD, 2017)'
_computing_molecular_graphics 'SHELXTL v6.10 (Sheldrick, 2008)'
_computing_publication_material 'SHELXTL v6.10 (Sheldrick, 2008)'
_computing_structure_refinement 'SHELXL-2018/3 (Sheldrick, 2018)'
_computing_structure_solution 'SHELXS-2018/3 (Sheldrick, 2018)'
_diffrn_ambient_temperature 173(2)
_diffrn_measured_fraction_theta_full 0.999
_diffrn_measured_fraction_theta_max 0.999
_diffrn_measurement_device_type 'SuperNova, Dual, Cu at zero, Atlas'
_diffrn_measurement_method '\w scans'
_diffrn_radiation_monochromator mirror
_diffrn_radiation_source 'SuperNova (Cu) X-ray Source'
_diffrn_radiation_type CuK\a
_diffrn_radiation_wavelength 1.54178
_diffrn_reflns_av_R_equivalents 0.0462
_diffrn_reflns_av_unetI/netI 0.0397
_diffrn_reflns_Laue_measured_fraction_full 0.999
_diffrn_reflns_Laue_measured_fraction_max 0.999
_diffrn_reflns_limit_h_max 10
_diffrn_reflns_limit_h_min -10
_diffrn_reflns_limit_k_max 16
_diffrn_reflns_limit_k_min -16
_diffrn_reflns_limit_l_max 44
_diffrn_reflns_limit_l_min -44
_diffrn_reflns_number 55290
_diffrn_reflns_point_group_measured_fraction_full 0.999
_diffrn_reflns_point_group_measured_fraction_max 0.999
_diffrn_reflns_theta_full 67.248
_diffrn_reflns_theta_max 67.248
_diffrn_reflns_theta_min 2.406
_exptl_absorpt_coefficient_mu 2.897
_exptl_absorpt_correction_T_max 0.864
_exptl_absorpt_correction_T_min 0.555
_exptl_absorpt_correction_type analytical
_exptl_absorpt_process_details
;
CrysAlisPro 1.171.41.93a (Rigaku Oxford Diffraction, 2020)
Analytical numeric absorption correction using a multifaceted crystal
model based on expressions derived by R.C. Clark & J.S. Reid.
(Clark, R. C. & Reid, J. S. (1995). Acta Cryst. A51, 887-897)
Empirical absorption correction using spherical harmonics,
implemented in SCALE3 ABSPACK scaling algorithm.
;
_exptl_crystal_colour colorless
_exptl_crystal_density_diffrn 1.038
_exptl_crystal_description plate
_exptl_crystal_F_000 1512
_exptl_crystal_size_max 0.274
_exptl_crystal_size_mid 0.160
_exptl_crystal_size_min 0.057
_refine_diff_density_max 0.856
_refine_diff_density_min -0.389
_refine_diff_density_rms 0.072
_refine_ls_extinction_method none
_refine_ls_goodness_of_fit_ref 1.099
_refine_ls_hydrogen_treatment mixed
_refine_ls_matrix_type full
_refine_ls_number_parameters 834
_refine_ls_number_reflns 16062
_refine_ls_number_restraints 261
_refine_ls_restrained_S_all 1.093
_refine_ls_R_factor_all 0.0792
_refine_ls_R_factor_gt 0.0676
_refine_ls_shift/su_max 0.016
_refine_ls_shift/su_mean 0.000
_refine_ls_structure_factor_coef Fsqd
_refine_ls_weighting_details 'w=1/[\s^2^(Fo^2^)+(0.0894P)^2^+4.5564P] where P=(Fo^2^+2Fc^2^)/3'
_refine_ls_weighting_scheme calc
_refine_ls_wR_factor_gt 0.1842
_refine_ls_wR_factor_ref 0.1933
_reflns_Friedel_coverage 0.000
_reflns_number_gt 13297
_reflns_number_total 16062
_reflns_threshold_expression 'I > 2\s(I)'
_cod_data_source_file d2sc01690g2.cif
_cod_data_source_block 3a
_cod_database_code 1567070
_shelx_shelxl_version_number 2018/3
_shelx_space_group_comment
;
The symmetry employed for this shelxl refinement is uniquely defined
by the following loop, which should always be used as a source of
symmetry information in preference to the above space-group names.
They are only intended as comments.
;
_oxdiff_exptl_absorpt_empirical_full_min 0.694
_oxdiff_exptl_absorpt_empirical_full_max 1.503
_oxdiff_exptl_absorpt_empirical_details
;
Empirical correction (ABSPACK) includes:
- Absorption correction using spherical harmonics
- Frame scaling
- Detector area scaling
- B-factor correction
;

loop_
_space_group_symop_operation_xyz
'x, y, z'
'-x, -y, -z'

loop_
_atom_site_label
_atom_site_type_symbol
_atom_site_fract_x
_atom_site_fract_y
_atom_site_fract_z
_atom_site_U_iso_or_equiv
_atom_site_adp_type
_atom_site_occupancy
_atom_site_site_symmetry_order
_atom_site_calc_flag
_atom_site_refinement_flags_posn
_atom_site_refinement_flags_adp
_atom_site_refinement_flags_occupancy
_atom_site_disorder_assembly
_atom_site_disorder_group
C1A C -0.0331(8) 1.1039(5) 0.0600(2) 0.0677(15) Uani 0.836(7) 1 d D U P A 1
H1A H -0.047697 1.038874 0.056380 0.081 Uiso 0.836(7) 1 calc R U P A 1
C2A C -0.1517(7) 1.1812(5) 0.0551(2) 0.0688(16) Uani 0.836(7) 1 d D U P A 1
H2A H -0.248531 1.167158 0.050170 0.083 Uiso 0.836(7) 1 calc R U P A 1
C3A C -0.1302(8) 1.2758(5) 0.0575(2) 0.0657(16) Uani 0.836(7) 1 d D U P A 1
H3A H -0.209562 1.327349 0.052666 0.079 Uiso 0.836(7) 1 calc R U P A 1
C4A C 0.0075(8) 1.2966(5) 0.0669(2) 0.0679(15) Uani 0.836(7) 1 d D U P A 1
H4A H 0.023560 1.362270 0.068742 0.081 Uiso 0.836(7) 1 calc R U P A 1
C5A C 0.1227(7) 1.2194(5) 0.07350(19) 0.0623(14) Uani 0.836(7) 1 d D U P A 1
H5A H 0.216107 1.233663 0.080661 0.075 Uiso 0.836(7) 1 calc R U P A 1
C6A C 0.1055(6) 1.1226(5) 0.0700(2) 0.0576(13) Uani 0.836(7) 1 d D U P A 1
C7A C 0.2294(6) 1.0401(4) 0.07511(15) 0.0594(13) Uani 0.836(7) 1 d D U P A 1
H7A H 0.204860 0.976581 0.072696 0.071 Uiso 0.836(7) 1 calc R U P A 1
C8A C 0.3683(6) 1.0450(4) 0.08252(14) 0.0546(13) Uani 0.836(7) 1 d D U P A 1
H8A H 0.393638 1.108069 0.085367 0.065 Uiso 0.836(7) 1 calc R U P A 1
C1C C -0.004(4) 1.109(2) 0.0696(11) 0.066(3) Uani 0.164(7) 1 d D U P A 2
H1C H -0.007422 1.044739 0.080525 0.079 Uiso 0.164(7) 1 calc R U P A 2
C2C C -0.129(4) 1.155(3) 0.0516(13) 0.068(3) Uani 0.164(7) 1 d D U P A 2
H2C H -0.194645 1.118897 0.040844 0.081 Uiso 0.164(7) 1 calc R U P A 2
C3C C -0.149(4) 1.254(3) 0.0508(14) 0.068(3) Uani 0.164(7) 1 d D U P A 2
H3C H -0.240306 1.290387 0.042837 0.081 Uiso 0.164(7) 1 calc R U P A 2
C4C C -0.038(4) 1.304(2) 0.0615(12) 0.066(3) Uani 0.164(7) 1 d D U P A 2
H4C H -0.059683 1.372129 0.063868 0.080 Uiso 0.164(7) 1 calc R U P A 2
C5C C 0.104(4) 1.255(2) 0.0690(11) 0.063(3) Uani 0.164(7) 1 d D U P A 2
H5C H 0.186119 1.289389 0.072025 0.075 Uiso 0.164(7) 1 calc R U P A 2
C6C C 0.123(3) 1.153(2) 0.0720(13) 0.060(2) Uani 0.164(7) 1 d D U P A 2
C7C C 0.270(3) 1.0963(17) 0.0797(7) 0.057(3) Uani 0.164(7) 1 d D U P A 2
H7C H 0.351623 1.133662 0.079772 0.068 Uiso 0.164(7) 1 calc R U P A 2
C8C C 0.306(3) 1.0033(16) 0.0864(7) 0.051(3) Uani 0.164(7) 1 d D U P A 2
H8C H 0.226231 0.963976 0.090754 0.062 Uiso 0.164(7) 1 calc R U P A 2
C9A C 0.3854(5) 0.8190(4) 0.16771(14) 0.0664(12) Uani 1 1 d . . . . .
H9A1 H 0.286343 0.858003 0.164299 0.100 Uiso 1 1 calc R U . . .
H9A2 H 0.392141 0.802758 0.193728 0.100 Uiso 1 1 calc R U . . .
H9A3 H 0.395350 0.758665 0.154738 0.100 Uiso 1 1 calc R U . . .
C10A C 0.3348(6) 1.1025(4) 0.18370(14) 0.0711(13) Uani 1 1 d . . . . .
H10A H 0.330858 1.160601 0.197637 0.107 Uiso 1 1 calc R U . . .
H10B H 0.260571 1.061509 0.195475 0.107 Uiso 1 1 calc R U . . .
H10C H 0.310034 1.122418 0.158883 0.107 Uiso 1 1 calc R U . . .
C11A C 0.6737(6) 1.1094(4) 0.15845(15) 0.0734(13) Uani 1 1 d . . . . .
H11A H 0.645956 1.129495 0.133882 0.110 Uiso 1 1 calc R U . . .
H11B H 0.776752 1.072405 0.156860 0.110 Uiso 1 1 calc R U . . .
H11C H 0.671570 1.167421 0.172336 0.110 Uiso 1 1 calc R U . . .
C12A C 0.5878(9) 1.1039(5) 0.26526(19) 0.116(3) Uani 1 1 d . . . . .
H12A H 0.496035 1.149497 0.260661 0.174 Uiso 1 1 calc R U . . .
H12B H 0.678942 1.133490 0.255886 0.174 Uiso 1 1 calc R U . . .
H12C H 0.588657 1.089106 0.291524 0.174 Uiso 1 1 calc R U . . .
C13A C 0.4297(7) 0.9226(6) 0.26573(15) 0.102(2) Uani 1 1 d . . . . .
H13A H 0.446394 0.909580 0.291446 0.153 Uiso 1 1 calc R U . . .
H13B H 0.429744 0.860696 0.254394 0.153 Uiso 1 1 calc R U . . .
H13C H 0.331043 0.963599 0.263835 0.153 Uiso 1 1 calc R U . . .
C14A C 0.8495(7) 0.8426(5) 0.29317(13) 0.0857(16) Uani 1 1 d . . . . .
H14A H 0.956017 0.813326 0.294660 0.129 Uiso 1 1 calc R U . . .
H14B H 0.781825 0.793758 0.301135 0.129 Uiso 1 1 calc R U . . .
H14C H 0.824991 0.897971 0.308933 0.129 Uiso 1 1 calc R U . . .
C15A C 0.9824(6) 0.9597(4) 0.22777(16) 0.0794(15) Uani 1 1 d . . . . .
H15A H 0.974186 1.016888 0.242399 0.119 Uiso 1 1 calc R U . . .
H15B H 0.975395 0.981025 0.202144 0.119 Uiso 1 1 calc R U . . .
H15C H 1.080825 0.918835 0.230234 0.119 Uiso 1 1 calc R U . . .
C16A C 1.0342(7) 0.6776(5) 0.21063(16) 0.0922(19) Uani 1 1 d . . . . .
H16A H 1.071172 0.680815 0.234442 0.138 Uiso 1 1 calc R U . . .
H16B H 1.103030 0.706161 0.191683 0.138 Uiso 1 1 calc R U . . .
H16C H 1.031305 0.609355 0.205771 0.138 Uiso 1 1 calc R U . . .
C17A C 0.6933(8) 0.6683(4) 0.23240(16) 0.0932(19) Uani 1 1 d . . . . .
H17A H 0.702026 0.609327 0.218697 0.140 Uiso 1 1 calc R U . . .
H17B H 0.589538 0.703694 0.232320 0.140 Uiso 1 1 calc R U . . .
H17C H 0.714799 0.649945 0.257548 0.140 Uiso 1 1 calc R U . . .
C18A C 0.9427(5) 0.8644(3) 0.12882(12) 0.0579(10) Uani 1 1 d . . . . .
H18A H 0.951628 0.918323 0.143915 0.087 Uiso 1 1 calc R U . . .
H18B H 0.918901 0.890511 0.104521 0.087 Uiso 1 1 calc R U . . .
H18C H 1.039574 0.820185 0.126768 0.087 Uiso 1 1 calc R U . . .
C19A C 0.9516(5) 0.5669(3) 0.12246(12) 0.0570(10) Uani 1 1 d . . . . .
H19A H 0.953652 0.527679 0.144531 0.068 Uiso 1 1 calc R U . . .
C20A C 1.0712(5) 0.5523(3) 0.09820(13) 0.0585(10) Uani 1 1 d . . . . .
H20A H 1.067058 0.591557 0.076175 0.070 Uiso 1 1 calc R U . . .
C21A C 1.2117(5) 0.4814(3) 0.10132(13) 0.0578(10) Uani 1 1 d . . . . .
C22A C 1.2457(6) 0.4310(4) 0.13350(15) 0.0713(13) Uani 1 1 d . . . . .
H22A H 1.179624 0.442877 0.155205 0.086 Uiso 1 1 calc R U . . .
C23A C 1.3780(6) 0.3621(4) 0.13417(17) 0.0823(16) Uani 1 1 d . . . . .
H23A H 1.400653 0.327188 0.156351 0.099 Uiso 1 1 calc R U . . .
C24A C 1.4745(6) 0.3447(4) 0.10307(18) 0.0806(15) Uani 1 1 d . . . . .
H24A H 1.564477 0.298545 0.103804 0.097 Uiso 1 1 calc R U . . .
C25A C 1.4418(6) 0.3934(4) 0.07129(18) 0.0846(16) Uani 1 1 d . . . . .
H25A H 1.507542 0.379775 0.049651 0.101 Uiso 1 1 calc R U . . .
C26A C 1.3127(6) 0.4631(4) 0.07004(15) 0.0708(12) Uani 1 1 d . . . . .
H26A H 1.293096 0.498515 0.047771 0.085 Uiso 1 1 calc R U . . .
C27A C 0.7469(7) 0.5901(4) 0.03042(16) 0.0842(16) Uani 1 1 d . . . . .
H27A H 0.728012 0.608535 0.005112 0.126 Uiso 1 1 calc R U . . .
H27B H 0.666459 0.553599 0.042037 0.126 Uiso 1 1 calc R U . . .
H27C H 0.846403 0.549082 0.030903 0.126 Uiso 1 1 calc R U . . .
C28A C 0.9046(6) 0.7740(4) 0.03418(13) 0.0737(14) Uani 1 1 d . . . . .
H28A H 1.004089 0.734450 0.036697 0.110 Uiso 1 1 calc R U . . .
H28B H 0.899241 0.835250 0.046292 0.110 Uiso 1 1 calc R U . . .
H28C H 0.892134 0.788263 0.008292 0.110 Uiso 1 1 calc R U . . .
C29A C 0.4965(7) 0.8505(4) 0.00399(13) 0.0816(15) Uani 1 1 d . . . . .
H29A H 0.502963 0.794452 -0.011184 0.122 Uiso 1 1 calc R U . . .
H29B H 0.579524 0.888411 -0.004513 0.122 Uiso 1 1 calc R U . . .
H29C H 0.397949 0.891785 0.002296 0.122 Uiso 1 1 calc R U . . .
C30A C 0.3484(6) 0.7375(4) 0.06932(17) 0.0847(16) Uani 1 1 d . . . . .
H30A H 0.253375 0.783526 0.071222 0.127 Uiso 1 1 calc R U . . .
H30B H 0.364483 0.705422 0.093277 0.127 Uiso 1 1 calc R U . . .
H30C H 0.341299 0.688279 0.052033 0.127 Uiso 1 1 calc R U . . .
Si1 Si 0.52110(13) 0.93931(9) 0.08801(3) 0.0530(3) Uani 1 1 d D . . . .
HI1 H 0.656(4) 0.982(3) 0.0740(11) 0.064 Uiso 1 1 d D U . . .
Si2 Si 0.54489(11) 0.89157(8) 0.14904(3) 0.0444(2) Uani 1 1 d . . . . .
Si3 Si 0.53393(13) 1.03080(8) 0.18194(3) 0.0498(3) Uani 1 1 d . . . . .
Si4 Si 0.58756(14) 0.98777(10) 0.24166(3) 0.0596(3) Uani 1 1 d . . . . .
Si5 Si 0.82188(14) 0.88677(9) 0.24423(3) 0.0554(3) Uani 1 1 d . . . . .
Si6 Si 0.83436(14) 0.74864(9) 0.21061(3) 0.0547(3) Uani 1 1 d . . . . .
Si7 Si 0.78343(11) 0.79474(8) 0.15075(3) 0.0439(2) Uani 1 1 d . . . . .
Si8 Si 0.77745(12) 0.65858(8) 0.11712(3) 0.0500(3) Uani 1 1 d D . . . .
HI8 H 0.649(4) 0.613(3) 0.1316(11) 0.060 Uiso 1 1 d D U . . .
Si9 Si 0.74686(13) 0.70411(9) 0.05593(3) 0.0558(3) Uani 1 1 d . . . . .
Si10 Si 0.51385(13) 0.80567(9) 0.05285(3) 0.0566(3) Uani 1 1 d . . . . .
C1B C -0.0450(6) 0.2794(4) 0.20932(13) 0.0723(13) Uani 1 1 d . . . . .
H1B H 0.041960 0.238183 0.216981 0.087 Uiso 1 1 calc R U . . .
C2B C -0.0643(7) 0.2902(5) 0.17289(14) 0.0866(17) Uani 1 1 d . . . . .
H2B H 0.008695 0.256140 0.155815 0.104 Uiso 1 1 calc R U . . .
C3B C -0.1882(8) 0.3497(5) 0.16095(16) 0.0886(19) Uani 1 1 d . . . . .
H3B H -0.200760 0.357822 0.135708 0.106 Uiso 1 1 calc R U . . .
C4B C -0.2923(8) 0.3968(4) 0.18558(16) 0.0863(17) Uani 1 1 d . . . . .
H4B H -0.378410 0.437852 0.177397 0.104 Uiso 1 1 calc R U . . .
C5B C -0.2760(7) 0.3863(4) 0.22240(15) 0.0747(14) Uani 1 1 d . . . . .
H5B H -0.351391 0.419468 0.239185 0.090 Uiso 1 1 calc R U . . .
C6B C -0.1490(6) 0.3271(3) 0.23521(12) 0.0599(11) Uani 1 1 d . . . . .
C7B C -0.1341(6) 0.3195(3) 0.27411(12) 0.0625(11) Uani 1 1 d . . . . .
H7B H -0.216752 0.352212 0.289173 0.075 Uiso 1 1 calc R U . . .
C8B C -0.0191(5) 0.2723(3) 0.29104(12) 0.0577(10) Uani 1 1 d . . . . .
H8B H 0.064155 0.237691 0.276735 0.069 Uiso 1 1 calc R U . B 1
C9B C 0.3873(6) 0.2644(4) 0.34261(13) 0.0699(13) Uani 1 1 d . . . . .
H9B1 H 0.399049 0.258430 0.316179 0.105 Uiso 1 1 calc R U . C 1
H9B2 H 0.391247 0.199322 0.354866 0.105 Uiso 1 1 calc R U . C 1
H9B3 H 0.470047 0.296677 0.349522 0.105 Uiso 1 1 calc R U . C 1
C10B C 0.2545(9) 0.4834(5) 0.27855(16) 0.106(2) Uani 1 1 d . . . . .
H10D H 0.185299 0.447773 0.267502 0.160 Uiso 1 1 calc R U . D 1
H10E H 0.358137 0.447369 0.275894 0.160 Uiso 1 1 calc R U . D 1
H10F H 0.254533 0.548330 0.266346 0.160 Uiso 1 1 calc R U . D 1
C11B C -0.0151(6) 0.5587(4) 0.33258(19) 0.0894(19) Uani 1 1 d . . . . .
H11D H -0.018086 0.626077 0.322459 0.134 Uiso 1 1 calc R U . E 1
H11E H -0.055835 0.559033 0.358305 0.134 Uiso 1 1 calc R U . E 1
H11F H -0.077322 0.523758 0.319135 0.134 Uiso 1 1 calc R U . E 1
C12B C 0.2951(11) 0.7230(5) 0.3354(3) 0.152(4) Uani 1 1 d . . . . .
H12D H 0.375992 0.760251 0.339977 0.228 Uiso 1 1 calc R U . F 1
H12E H 0.197195 0.752749 0.347445 0.228 Uiso 1 1 calc R U . F 1
H12F H 0.288553 0.723316 0.309139 0.228 Uiso 1 1 calc R U . F 1
C13B C 0.5486(7) 0.5449(7) 0.3397(2) 0.126(3) Uani 1 1 d . . . . .
H13D H 0.565898 0.547521 0.313032 0.188 Uiso 1 1 calc R U . G 1
H13E H 0.572893 0.477310 0.349141 0.188 Uiso 1 1 calc R U . G 1
H13F H 0.614330 0.585782 0.349318 0.188 Uiso 1 1 calc R U . G 1
C14B C 0.1020(7) 0.6544(4) 0.4312(2) 0.105(2) Uani 1 1 d . . . . .
H14D H 0.080769 0.651455 0.457763 0.158 Uiso 1 1 calc R U . H 1
H14E H 0.026363 0.623419 0.420506 0.158 Uiso 1 1 calc R U . H 1
H14F H 0.096458 0.722816 0.422111 0.158 Uiso 1 1 calc R U . H 1
C15B C 0.4398(8) 0.6545(5) 0.4374(2) 0.108(2) Uani 1 1 d . . . . .
H15D H 0.436285 0.720378 0.425846 0.162 Uiso 1 1 calc R U . I 1
H15E H 0.543140 0.618955 0.432807 0.162 Uiso 1 1 calc R U . I 1
H15F H 0.412690 0.658770 0.463708 0.162 Uiso 1 1 calc R U . I 1
C16B C 0.2649(6) 0.4365(4) 0.49484(14) 0.0733(13) Uani 1 1 d . . . . .
H16D H 0.285199 0.371138 0.506671 0.110 Uiso 1 1 calc R U . J 1
H16E H 0.155968 0.461393 0.499408 0.110 Uiso 1 1 calc R U . J 1
H16F H 0.325248 0.480339 0.504722 0.110 Uiso 1 1 calc R U . J 1
C17B C 0.5205(4) 0.3654(4) 0.43667(15) 0.0663(12) Uani 1 1 d . . . . .
H17D H 0.590502 0.404446 0.445700 0.099 Uiso 1 1 calc R U . K 1
H17E H 0.548214 0.356901 0.410584 0.099 Uiso 1 1 calc R U . K 1
H17F H 0.527747 0.301374 0.449789 0.099 Uiso 1 1 calc R U . K 1
C18B C -0.0516(4) 0.3942(3) 0.43418(13) 0.0571(10) Uani 1 1 d . . . . .
H18D H -0.073561 0.385172 0.460643 0.086 Uiso 1 1 calc R U . L 1
H18E H -0.120272 0.360716 0.422086 0.086 Uiso 1 1 calc R U . L 1
H18F H -0.067312 0.464069 0.427070 0.086 Uiso 1 1 calc R U . L 1
C19B C 0.2213(4) 0.1717(3) 0.49173(10) 0.0434(8) Uani 1 1 d . . . . .
H19B H 0.132692 0.193813 0.507388 0.052 Uiso 1 1 calc R U . M 1
C20B C 0.3482(4) 0.1385(3) 0.50740(10) 0.0434(8) Uani 1 1 d . . . . .
H20B H 0.434818 0.113566 0.491638 0.052 Uiso 1 1 calc R U . . .
C21B C 0.3692(4) 0.1363(3) 0.54611(10) 0.0425(8) Uani 1 1 d . . . . .
C22B C 0.2661(4) 0.1901(3) 0.57112(10) 0.0480(8) Uani 1 1 d . . . . .
H22B H 0.178959 0.229770 0.562820 0.058 Uiso 1 1 calc R U . . .
C23B C 0.2880(5) 0.1871(3) 0.60741(11) 0.0575(10) Uani 1 1 d . . . . .
H23B H 0.216548 0.224315 0.623890 0.069 Uiso 1 1 calc R U . . .
C24B C 0.4147(5) 0.1294(3) 0.61984(11) 0.0566(10) Uani 1 1 d . . . . .
H24B H 0.430576 0.126814 0.644874 0.068 Uiso 1 1 calc R U . . .
C25B C 0.5167(5) 0.0762(3) 0.59575(12) 0.0594(10) Uani 1 1 d . . . . .
H25B H 0.603066 0.036025 0.604243 0.071 Uiso 1 1 calc R U . . .
C26B C 0.4955(4) 0.0802(3) 0.55956(11) 0.0506(9) Uani 1 1 d . . . . .
H26B H 0.568917 0.043800 0.543260 0.061 Uiso 1 1 calc R U . . .
C27B C -0.1783(5) 0.1377(4) 0.45433(15) 0.0720(13) Uani 1 1 d . . . . .
H27D H -0.255222 0.096802 0.450195 0.108 Uiso 1 1 calc R U . N 1
H27E H -0.211815 0.205318 0.446069 0.108 Uiso 1 1 calc R U . N 1
H27F H -0.165677 0.134980 0.480369 0.108 Uiso 1 1 calc R U . N 1
C28B C 0.0555(5) -0.0432(3) 0.44094(13) 0.0610(11) Uani 1 1 d . . . . .
H28D H 0.063604 -0.052320 0.467186 0.091 Uiso 1 1 calc R U . O 1
H28E H 0.152864 -0.069226 0.427630 0.091 Uiso 1 1 calc R U . O 1
H28F H -0.025719 -0.077733 0.434595 0.091 Uiso 1 1 calc R U . O 1
C29B C 0.1339(9) 0.0265(4) 0.34002(16) 0.102(2) Uani 1 1 d . . . . .
H29D H 0.126764 -0.041231 0.348667 0.153 Uiso 1 1 calc R U . P 1
H29E H 0.234413 0.042697 0.343818 0.153 Uiso 1 1 calc R U . P 1
H29F H 0.120256 0.034284 0.314006 0.153 Uiso 1 1 calc R U . P 1
C30B C -0.2137(8) 0.0799(5) 0.35933(19) 0.104(2) Uani 1 1 d . . . . .
H30D H -0.229666 0.089345 0.333478 0.156 Uiso 1 1 calc R U . Q 1
H30E H -0.292405 0.122836 0.373568 0.156 Uiso 1 1 calc R U . Q 1
H30F H -0.220030 0.011769 0.367485 0.156 Uiso 1 1 calc R U . Q 1
Si11 Si -0.01076(14) 0.26988(8) 0.34124(3) 0.0512(3) Uani 1 1 d D . . R 1
HI11 H -0.140(4) 0.332(3) 0.3553(11) 0.061 Uiso 1 1 d D U . S 1
Si12 Si 0.19547(12) 0.34005(7) 0.35677(3) 0.0445(2) Uani 1 1 d . . . R 1
Si13 Si 0.18785(14) 0.49605(9) 0.32846(4) 0.0622(3) Uani 1 1 d . . . R 1
Si14 Si 0.34110(16) 0.59145(11) 0.35429(5) 0.0768(4) Uani 1 1 d . . . R 1
Si15 Si 0.30032(15) 0.58803(8) 0.41796(4) 0.0660(4) Uani 1 1 d . . . R 1
Si16 Si 0.31963(11) 0.42973(7) 0.44420(3) 0.0443(2) Uani 1 1 d . . . R 1
Si17 Si 0.15426(10) 0.34139(6) 0.42014(3) 0.0371(2) Uani 1 1 d . . . R 1
Si18 Si 0.20161(11) 0.17851(7) 0.44191(3) 0.0393(2) Uani 1 1 d D . . R 1
HI18 H 0.346(3) 0.136(3) 0.4271(10) 0.047 Uiso 1 1 d D U . T 1
Si19 Si 0.00865(11) 0.09182(7) 0.42820(3) 0.0438(2) Uani 1 1 d . . . R 1
Si20 Si -0.01922(15) 0.11037(8) 0.36600(3) 0.0554(3) Uani 1 1 d . . . R 1

loop_
_atom_site_aniso_label
_atom_site_aniso_U_11
_atom_site_aniso_U_22
_atom_site_aniso_U_33
_atom_site_aniso_U_23
_atom_site_aniso_U_13
_atom_site_aniso_U_12
C1A 0.050(3) 0.078(3) 0.074(4) 0.011(3) -0.014(2) -0.005(2)
C2A 0.040(3) 0.081(4) 0.081(3) 0.005(3) -0.004(2) 0.000(3)
C3A 0.044(3) 0.078(3) 0.071(3) -0.006(3) -0.009(2) 0.010(3)
C4A 0.049(3) 0.079(3) 0.074(3) -0.013(3) -0.016(3) 0.012(3)
C5A 0.046(2) 0.075(4) 0.063(3) -0.006(3) -0.014(2) 0.009(3)
C6A 0.042(2) 0.071(3) 0.056(2) 0.004(3) -0.006(2) 0.000(2)
C7A 0.050(3) 0.061(3) 0.066(3) 0.004(2) -0.008(2) -0.005(2)
C8A 0.048(3) 0.058(3) 0.056(3) 0.000(2) -0.010(2) 0.000(2)
C1C 0.047(5) 0.076(5) 0.070(5) 0.007(5) -0.009(5) 0.003(5)
C2C 0.044(5) 0.079(5) 0.076(5) 0.003(5) -0.008(5) 0.003(5)
C3C 0.044(5) 0.080(5) 0.075(5) -0.004(5) -0.011(5) 0.008(5)
C4C 0.046(5) 0.078(5) 0.070(5) -0.009(5) -0.014(5) 0.013(5)
C5C 0.046(5) 0.075(5) 0.064(5) -0.005(5) -0.013(5) 0.007(5)
C6C 0.045(4) 0.070(4) 0.063(4) 0.003(4) -0.010(4) 0.001(4)
C7C 0.046(5) 0.063(5) 0.059(5) 0.003(5) -0.010(5) -0.003(5)
C8C 0.043(6) 0.059(6) 0.055(6) 0.002(6) -0.016(6) -0.010(6)
C9A 0.050(2) 0.074(3) 0.075(3) -0.009(2) 0.000(2) -0.013(2)
C10A 0.059(3) 0.068(3) 0.080(3) -0.011(2) -0.009(2) 0.018(2)
C11A 0.080(3) 0.056(3) 0.083(3) 0.001(2) -0.003(3) -0.009(2)
C12A 0.135(6) 0.105(5) 0.107(5) -0.055(4) -0.056(4) 0.045(4)
C13A 0.063(3) 0.169(7) 0.062(3) 0.011(4) 0.011(3) -0.002(4)
C14A 0.104(4) 0.093(4) 0.054(3) -0.004(3) -0.013(3) 0.009(3)
C15A 0.055(3) 0.097(4) 0.089(4) -0.012(3) -0.011(2) -0.013(3)
C16A 0.086(4) 0.099(4) 0.082(4) -0.014(3) -0.029(3) 0.037(3)
C17A 0.136(6) 0.071(3) 0.073(3) 0.011(3) 0.005(3) -0.033(4)
C18A 0.045(2) 0.066(3) 0.061(2) -0.003(2) 0.0004(18) -0.0083(19)
C19A 0.063(3) 0.048(2) 0.057(2) -0.0052(18) -0.0040(19) 0.0017(19)
C20A 0.052(2) 0.055(2) 0.067(3) -0.0064(19) -0.009(2) 0.0030(19)
C21A 0.049(2) 0.054(2) 0.070(3) -0.008(2) -0.0105(19) -0.0003(18)
C22A 0.057(3) 0.071(3) 0.082(3) 0.002(2) -0.009(2) 0.004(2)
C23A 0.068(3) 0.076(3) 0.099(4) 0.014(3) -0.026(3) 0.005(3)
C24A 0.051(3) 0.069(3) 0.116(5) -0.001(3) -0.012(3) 0.010(2)
C25A 0.059(3) 0.087(4) 0.103(4) -0.020(3) 0.001(3) 0.008(3)
C26A 0.057(3) 0.071(3) 0.081(3) -0.009(2) -0.005(2) 0.004(2)
C27A 0.087(4) 0.079(3) 0.087(4) -0.035(3) -0.017(3) 0.007(3)
C28A 0.060(3) 0.103(4) 0.054(3) 0.001(2) 0.000(2) -0.006(3)
C29A 0.095(4) 0.088(4) 0.061(3) -0.008(3) -0.026(3) 0.005(3)
C30A 0.056(3) 0.091(4) 0.111(4) -0.026(3) -0.009(3) -0.015(3)
Si1 0.0493(6) 0.0576(6) 0.0499(6) -0.0036(5) -0.0123(5) 0.0052(5)
Si2 0.0364(5) 0.0478(5) 0.0471(5) -0.0056(4) -0.0057(4) 0.0033(4)
Si3 0.0475(6) 0.0468(5) 0.0523(6) -0.0063(4) -0.0065(4) 0.0051(4)
Si4 0.0548(7) 0.0708(8) 0.0491(6) -0.0145(5) -0.0064(5) 0.0114(6)
Si5 0.0510(6) 0.0654(7) 0.0470(6) -0.0057(5) -0.0088(5) 0.0054(5)
Si6 0.0583(7) 0.0541(6) 0.0467(6) 0.0019(5) -0.0067(5) 0.0076(5)
Si7 0.0388(5) 0.0468(5) 0.0425(5) -0.0026(4) -0.0030(4) 0.0047(4)
Si8 0.0444(5) 0.0488(6) 0.0537(6) -0.0066(4) -0.0007(4) 0.0024(4)
Si9 0.0496(6) 0.0640(7) 0.0522(6) -0.0133(5) -0.0058(5) 0.0028(5)
Si10 0.0476(6) 0.0671(7) 0.0556(6) -0.0095(5) -0.0131(5) -0.0008(5)
C1B 0.072(3) 0.089(4) 0.058(3) -0.002(2) -0.014(2) -0.012(3)
C2B 0.096(4) 0.113(5) 0.056(3) -0.007(3) -0.007(3) -0.031(4)
C3B 0.124(5) 0.089(4) 0.066(3) 0.014(3) -0.036(3) -0.047(4)
C4B 0.115(5) 0.072(3) 0.080(4) 0.014(3) -0.049(4) -0.018(3)
C5B 0.085(4) 0.067(3) 0.075(3) 0.002(2) -0.029(3) -0.007(3)
C6B 0.072(3) 0.058(2) 0.054(2) 0.0003(19) -0.019(2) -0.017(2)
C7B 0.067(3) 0.065(3) 0.055(2) -0.004(2) -0.012(2) -0.005(2)
C8B 0.065(3) 0.056(2) 0.053(2) -0.0025(18) -0.0140(19) -0.006(2)
C9B 0.061(3) 0.078(3) 0.062(3) -0.009(2) 0.005(2) 0.015(2)
C10B 0.124(6) 0.121(5) 0.072(4) 0.038(4) -0.010(4) -0.029(5)
C11B 0.059(3) 0.063(3) 0.149(6) 0.019(3) -0.040(3) -0.006(2)
C12B 0.182(8) 0.083(5) 0.218(9) 0.075(6) -0.119(8) -0.073(5)
C13B 0.063(4) 0.193(9) 0.123(6) 0.028(6) -0.001(4) -0.048(5)
C14B 0.077(4) 0.048(3) 0.182(7) -0.018(3) -0.002(4) 0.015(3)
C15B 0.125(6) 0.075(4) 0.142(6) 0.019(4) -0.052(5) -0.058(4)
C16B 0.077(3) 0.075(3) 0.075(3) -0.031(3) -0.007(2) -0.020(3)
C17B 0.0320(19) 0.066(3) 0.101(4) -0.011(2) -0.013(2) -0.0005(19)
C18B 0.0320(18) 0.063(2) 0.074(3) -0.017(2) 0.0025(17) 0.0009(17)
C19B 0.0409(19) 0.0442(19) 0.0468(19) 0.0004(15) -0.0071(15) -0.0110(15)
C20B 0.0419(19) 0.0386(17) 0.051(2) -0.0054(15) -0.0069(15) -0.0082(15)
C21B 0.0442(19) 0.0367(17) 0.051(2) -0.0026(14) -0.0104(15) -0.0160(15)
C22B 0.0399(19) 0.054(2) 0.052(2) -0.0030(17) -0.0081(16) -0.0100(16)
C23B 0.053(2) 0.070(3) 0.051(2) -0.0098(19) -0.0014(18) -0.013(2)
C24B 0.056(2) 0.070(3) 0.049(2) 0.0009(19) -0.0149(18) -0.019(2)
C25B 0.057(2) 0.062(3) 0.061(3) 0.001(2) -0.022(2) -0.004(2)
C26B 0.045(2) 0.049(2) 0.059(2) -0.0083(17) -0.0123(17) -0.0040(17)
C27B 0.049(2) 0.073(3) 0.090(3) 0.004(3) -0.002(2) -0.005(2)
C28B 0.052(2) 0.051(2) 0.083(3) 0.013(2) -0.016(2) -0.0179(19)
C29B 0.162(7) 0.065(3) 0.074(4) -0.020(3) -0.028(4) 0.024(4)
C30B 0.117(5) 0.094(4) 0.124(5) 0.023(4) -0.076(4) -0.054(4)
Si11 0.0597(6) 0.0475(6) 0.0489(6) 0.0008(4) -0.0178(5) -0.0086(5)
Si12 0.0459(5) 0.0412(5) 0.0456(5) 0.0015(4) -0.0062(4) -0.0041(4)
Si13 0.0526(6) 0.0578(7) 0.0761(8) 0.0225(6) -0.0146(6) -0.0129(5)
Si14 0.0595(8) 0.0677(8) 0.1090(11) 0.0361(8) -0.0269(7) -0.0330(7)
Si15 0.0550(7) 0.0367(5) 0.1111(11) -0.0007(6) -0.0204(7) -0.0144(5)
Si16 0.0341(5) 0.0371(5) 0.0640(6) -0.0082(4) -0.0081(4) -0.0079(4)
Si17 0.0313(4) 0.0335(4) 0.0472(5) -0.0052(4) -0.0040(4) -0.0057(3)
Si18 0.0380(5) 0.0360(5) 0.0457(5) -0.0010(4) -0.0085(4) -0.0081(4)
Si19 0.0413(5) 0.0403(5) 0.0533(6) 0.0041(4) -0.0138(4) -0.0129(4)
Si20 0.0700(7) 0.0453(6) 0.0577(6) -0.0014(5) -0.0273(5) -0.0153(5)

loop_
_atom_type_symbol
_atom_type_description
_atom_type_scat_dispersion_real
_atom_type_scat_dispersion_imag
_atom_type_scat_source
C C 0.0181 0.0091 'International Tables Vol C Tables 4.2.6.8 and 6.1.1.4'
H H 0.0000 0.0000 'International Tables Vol C Tables 4.2.6.8 and 6.1.1.4'
Si Si 0.2541 0.3302 'International Tables Vol C Tables 4.2.6.8 and 6.1.1.4'

loop_
_geom_angle_atom_site_label_1
_geom_angle_atom_site_label_2
_geom_angle_atom_site_label_3
_geom_angle
_geom_angle_site_symmetry_1
_geom_angle_site_symmetry_3
_geom_angle_publ_flag
C6A C1A C2A 120.1(6) . . ?
C6A C1A H1A 119.9 . . ?
C2A C1A H1A 119.9 . . ?
C3A C2A C1A 121.2(6) . . ?
C3A C2A H2A 119.4 . . ?
C1A C2A H2A 119.4 . . ?
C2A C3A C4A 119.7(6) . . ?
C2A C3A H3A 120.1 . . ?
C4A C3A H3A 120.1 . . ?
C3A C4A C5A 118.9(6) . . ?
C3A C4A H4A 120.5 . . ?
C5A C4A H4A 120.5 . . ?
C6A C5A C4A 122.4(6) . . ?
C6A C5A H5A 118.8 . . ?
C4A C5A H5A 118.8 . . ?
C1A C6A C5A 117.5(5) . . ?
C1A C6A C7A 119.4(6) . . ?
C5A C6A C7A 123.1(5) . . ?
C8A C7A C6A 127.4(6) . . ?
C8A C7A H7A 116.3 . . ?
C6A C7A H7A 116.3 . . ?
C7A C8A Si1 125.9(5) . . ?
C7A C8A H8A 117.1 . . ?
Si1 C8A H8A 117.1 . . ?
C6C C1C C2C 122(2) . . ?
C6C C1C H1C 118.8 . . ?
C2C C1C H1C 118.8 . . ?
C3C C2C C1C 115(2) . . ?
C3C C2C H2C 122.6 . . ?
C1C C2C H2C 122.6 . . ?
C2C C3C C4C 120(2) . . ?
C2C C3C H3C 119.8 . . ?
C4C C3C H3C 119.8 . . ?
C3C C4C C5C 122(2) . . ?
C3C C4C H4C 119.2 . . ?
C5C C4C H4C 119.2 . . ?
C6C C5C C4C 118(2) . . ?
C6C C5C H5C 121.1 . . ?
C4C C5C H5C 121.1 . . ?
C1C C6C C5C 117.1(18) . . ?
C1C C6C C7C 122(2) . . ?
C5C C6C C7C 121(2) . . ?
C8C C7C C6C 130(2) . . ?
C8C C7C H7C 115.1 . . ?
C6C C7C H7C 115.1 . . ?
C7C C8C Si1 123(2) . . ?
C7C C8C H8C 118.6 . . ?
Si1 C8C H8C 118.6 . . ?
Si2 C9A H9A1 109.5 . . ?
Si2 C9A H9A2 109.5 . . ?
H9A1 C9A H9A2 109.5 . . ?
Si2 C9A H9A3 109.5 . . ?
H9A1 C9A H9A3 109.5 . . ?
H9A2 C9A H9A3 109.5 . . ?
Si3 C10A H10A 109.5 . . ?
Si3 C10A H10B 109.5 . . ?
H10A C10A H10B 109.5 . . ?
Si3 C10A H10C 109.5 . . ?
H10A C10A H10C 109.5 . . ?
H10B C10A H10C 109.5 . . ?
Si3 C11A H11A 109.5 . . ?
Si3 C11A H11B 109.5 . . ?
H11A C11A H11B 109.5 . . ?
Si3 C11A H11C 109.5 . . ?
H11A C11A H11C 109.5 . . ?
H11B C11A H11C 109.5 . . ?
Si4 C12A H12A 109.5 . . ?
Si4 C12A H12B 109.5 . . ?
H12A C12A H12B 109.5 . . ?
Si4 C12A H12C 109.5 . . ?
H12A C12A H12C 109.5 . . ?
H12B C12A H12C 109.5 . . ?
Si4 C13A H13A 109.5 . . ?
Si4 C13A H13B 109.5 . . ?
H13A C13A H13B 109.5 . . ?
Si4 C13A H13C 109.5 . . ?
H13A C13A H13C 109.5 . . ?
H13B C13A H13C 109.5 . . ?
Si5 C14A H14A 109.5 . . ?
Si5 C14A H14B 109.5 . . ?
H14A C14A H14B 109.5 . . ?
Si5 C14A H14C 109.5 . . ?
H14A C14A H14C 109.5 . . ?
H14B C14A H14C 109.5 . . ?
Si5 C15A H15A 109.5 . . ?
Si5 C15A H15B 109.5 . . ?
H15A C15A H15B 109.5 . . ?
Si5 C15A H15C 109.5 . . ?
H15A C15A H15C 109.5 . . ?
H15B C15A H15C 109.5 . . ?
Si6 C16A H16A 109.5 . . ?
Si6 C16A H16B 109.5 . . ?
H16A C16A H16B 109.5 . . ?
Si6 C16A H16C 109.5 . . ?
H16A C16A H16C 109.5 . . ?
H16B C16A H16C 109.5 . . ?
Si6 C17A H17A 109.5 . . ?
Si6 C17A H17B 109.5 . . ?
H17A C17A H17B 109.5 . . ?
Si6 C17A H17C 109.5 . . ?
H17A C17A H17C 109.5 . . ?
H17B C17A H17C 109.5 . . ?
Si7 C18A H18A 109.5 . . ?
Si7 C18A H18B 109.5 . . ?
H18A C18A H18B 109.5 . . ?
Si7 C18A H18C 109.5 . . ?
H18A C18A H18C 109.5 . . ?
H18B C18A H18C 109.5 . . ?
C20A C19A Si8 125.4(4) . . ?
C20A C19A H19A 117.3 . . ?
Si8 C19A H19A 117.3 . . ?
C19A C20A C21A 127.3(4) . . ?
C19A C20A H20A 116.3 . . ?
C21A C20A H20A 116.3 . . ?
C22A C21A C26A 118.4(4) . . ?
C22A C21A C20A 123.0(4) . . ?
C26A C21A C20A 118.5(4) . . ?
C21A C22A C23A 120.0(5) . . ?
C21A C22A H22A 120.0 . . ?
C23A C22A H22A 120.0 . . ?
C24A C23A C22A 120.5(5) . . ?
C24A C23A H23A 119.8 . . ?
C22A C23A H23A 119.8 . . ?
C25A C24A C23A 120.0(5) . . ?
C25A C24A H24A 120.0 . . ?
C23A C24A H24A 120.0 . . ?
C24A C25A C26A 120.6(5) . . ?
C24A C25A H25A 119.7 . . ?
C26A C25A H25A 119.7 . . ?
C25A C26A C21A 120.4(5) . . ?
C25A C26A H26A 119.8 . . ?
C21A C26A H26A 119.8 . . ?
Si9 C27A H27A 109.5 . . ?
Si9 C27A H27B 109.5 . . ?
H27A C27A H27B 109.5 . . ?
Si9 C27A H27C 109.5 . . ?
H27A C27A H27C 109.5 . . ?
H27B C27A H27C 109.5 . . ?
Si9 C28A H28A 109.5 . . ?
Si9 C28A H28B 109.5 . . ?
H28A C28A H28B 109.5 . . ?
Si9 C28A H28C 109.5 . . ?
H28A C28A H28C 109.5 . . ?
H28B C28A H28C 109.5 . . ?
Si10 C29A H29A 109.5 . . ?
Si10 C29A H29B 109.5 . . ?
H29A C29A H29B 109.5 . . ?
Si10 C29A H29C 109.5 . . ?
H29A C29A H29C 109.5 . . ?
H29B C29A H29C 109.5 . . ?
Si10 C30A H30A 109.5 . . ?
Si10 C30A H30B 109.5 . . ?
H30A C30A H30B 109.5 . . ?
Si10 C30A H30C 109.5 . . ?
H30A C30A H30C 109.5 . . ?
H30B C30A H30C 109.5 . . ?
C8A Si1 Si2 112.32(17) . . ?
C8C Si1 Si2 105.7(8) . . ?
C8A Si1 Si10 115.95(18) . . ?
C8C Si1 Si10 99.0(7) . . ?
Si2 Si1 Si10 111.96(6) . . ?
C8A Si1 HI1 101.4(18) . . ?
C8C Si1 HI1 125.8(19) . . ?
Si2 Si1 HI1 107.4(17) . . ?
Si10 Si1 HI1 106.8(18) . . ?
C9A Si2 Si1 109.89(16) . . ?
C9A Si2 Si3 110.34(16) . . ?
Si1 Si2 Si3 108.89(6) . . ?
C9A Si2 Si7 110.54(16) . . ?
Si1 Si2 Si7 106.56(5) . . ?
Si3 Si2 Si7 110.54(5) . . ?
C11A Si3 C10A 108.9(2) . . ?
C11A Si3 Si4 110.80(18) . . ?
C10A Si3 Si4 107.84(17) . . ?
C11A Si3 Si2 108.84(17) . . ?
C10A Si3 Si2 109.90(17) . . ?
Si4 Si3 Si2 110.58(6) . . ?
C12A Si4 C13A 108.1(4) . . ?
C12A Si4 Si3 107.7(2) . . ?
C13A Si4 Si3 108.9(2) . . ?
C12A Si4 Si5 110.5(2) . . ?
C13A Si4 Si5 109.3(2) . . ?
Si3 Si4 Si5 112.19(6) . . ?
C15A Si5 C14A 106.9(3) . . ?
C15A Si5 Si6 111.41(19) . . ?
C14A Si5 Si6 107.4(2) . . ?
C15A Si5 Si4 109.18(19) . . ?
C14A Si5 Si4 110.38(19) . . ?
Si6 Si5 Si4 111.53(6) . . ?
C17A Si6 C16A 108.5(3) . . ?
C17A Si6 Si5 109.9(2) . . ?
C16A Si6 Si5 108.5(2) . . ?
C17A Si6 Si7 110.0(2) . . ?
C16A Si6 Si7 109.64(19) . . ?
Si5 Si6 Si7 110.22(6) . . ?
C18A Si7 Si6 107.68(15) . . ?
C18A Si7 Si8 109.04(15) . . ?
Si6 Si7 Si8 111.43(6) . . ?
C18A Si7 Si2 110.63(15) . . ?
Si6 Si7 Si2 111.32(5) . . ?
Si8 Si7 Si2 106.74(5) . . ?
C19A Si8 Si7 110.30(14) . . ?
C19A Si8 Si9 112.35(14) . . ?
Si7 Si8 Si9 111.36(6) . . ?
C19A Si8 HI8 106.9(18) . . ?
Si7 Si8 HI8 108.4(18) . . ?
Si9 Si8 HI8 107.3(17) . . ?
C27A Si9 C28A 109.8(3) . . ?
C27A Si9 Si10 109.81(19) . . ?
C28A Si9 Si10 108.03(18) . . ?
C27A Si9 Si8 108.8(2) . . ?
C28A Si9 Si8 111.55(16) . . ?
Si10 Si9 Si8 108.82(6) . . ?
C30A Si10 C29A 108.8(3) . . ?
C30A Si10 Si9 110.9(2) . . ?
C29A Si10 Si9 108.80(19) . . ?
C30A Si10 Si1 112.21(19) . . ?
C29A Si10 Si1 109.18(19) . . ?
Si9 Si10 Si1 106.83(6) . . ?
C2B C1B C6B 121.8(5) . . ?
C2B C1B H1B 119.1 . . ?
C6B C1B H1B 119.1 . . ?
C3B C2B C1B 120.5(6) . . ?
C3B C2B H2B 119.8 . . ?
C1B C2B H2B 119.8 . . ?
C4B C3B C2B 119.2(5) . . ?
C4B C3B H3B 120.4 . . ?
C2B C3B H3B 120.4 . . ?
C3B C4B C5B 121.3(6) . . ?
C3B C4B H4B 119.3 . . ?
C5B C4B H4B 119.3 . . ?
C4B C5B C6B 120.5(6) . . ?
C4B C5B H5B 119.7 . . ?
C6B C5B H5B 119.7 . . ?
C1B C6B C5B 116.7(4) . . ?
C1B C6B C7B 124.3(4) . . ?
C5B C6B C7B 119.0(5) . . ?
C8B C7B C6B 127.8(5) . . ?
C8B C7B H7B 116.1 . . ?
C6B C7B H7B 116.1 . . ?
C7B C8B Si11 124.0(4) . . ?
C7B C8B H8B 118.0 . . ?
Si11 C8B H8B 118.0 . . ?
Si12 C9B H9B1 109.5 . . ?
Si12 C9B H9B2 109.5 . . ?
H9B1 C9B H9B2 109.5 . . ?
Si12 C9B H9B3 109.5 . . ?
H9B1 C9B H9B3 109.5 . . ?
H9B2 C9B H9B3 109.5 . . ?
Si13 C10B H10D 109.5 . . ?
Si13 C10B H10E 109.5 . . ?
H10D C10B H10E 109.5 . . ?
Si13 C10B H10F 109.5 . . ?
H10D C10B H10F 109.5 . . ?
H10E C10B H10F 109.5 . . ?
Si13 C11B H11D 109.5 . . ?
Si13 C11B H11E 109.5 . . ?
H11D C11B H11E 109.5 . . ?
Si13 C11B H11F 109.5 . . ?
H11D C11B H11F 109.5 . . ?
H11E C11B H11F 109.5 . . ?
Si14 C12B H12D 109.5 . . ?
Si14 C12B H12E 109.5 . . ?
H12D C12B H12E 109.5 . . ?
Si14 C12B H12F 109.5 . . ?
H12D C12B H12F 109.5 . . ?
H12E C12B H12F 109.5 . . ?
Si14 C13B H13D 109.5 . . ?
Si14 C13B H13E 109.5 . . ?
H13D C13B H13E 109.5 . . ?
Si14 C13B H13F 109.5 . . ?
H13D C13B H13F 109.5 . . ?
H13E C13B H13F 109.5 . . ?
Si15 C14B H14D 109.5 . . ?
Si15 C14B H14E 109.5 . . ?
H14D C14B H14E 109.5 . . ?
Si15 C14B H14F 109.5 . . ?
H14D C14B H14F 109.5 . . ?
H14E C14B H14F 109.5 . . ?
Si15 C15B H15D 109.5 . . ?
Si15 C15B H15E 109.5 . . ?
H15D C15B H15E 109.5 . . ?
Si15 C15B H15F 109.5 . . ?
H15D C15B H15F 109.5 . . ?
H15E C15B H15F 109.5 . . ?
Si16 C16B H16D 109.5 . . ?
Si16 C16B H16E 109.5 . . ?
H16D C16B H16E 109.5 . . ?
Si16 C16B H16F 109.5 . . ?
H16D C16B H16F 109.5 . . ?
H16E C16B H16F 109.5 . . ?
Si16 C17B H17D 109.5 . . ?
Si16 C17B H17E 109.5 . . ?
H17D C17B H17E 109.5 . . ?
Si16 C17B H17F 109.5 . . ?
H17D C17B H17F 109.5 . . ?
H17E C17B H17F 109.5 . . ?
Si17 C18B H18D 109.5 . . ?
Si17 C18B H18E 109.5 . . ?
H18D C18B H18E 109.5 . . ?
Si17 C18B H18F 109.5 . . ?
H18D C18B H18F 109.5 . . ?
H18E C18B H18F 109.5 . . ?
C20B C19B Si18 126.0(3) . . ?
C20B C19B H19B 117.0 . . ?
Si18 C19B H19B 117.0 . . ?
C19B C20B C21B 127.4(4) . . ?
C19B C20B H20B 116.3 . . ?
C21B C20B H20B 116.3 . . ?
C26B C21B C22B 116.9(3) . . ?
C26B C21B C20B 120.6(4) . . ?
C22B C21B C20B 122.5(3) . . ?
C23B C22B C21B 121.6(4) . . ?
C23B C22B H22B 119.2 . . ?
C21B C22B H22B 119.2 . . ?
C22B C23B C24B 119.7(4) . . ?
C22B C23B H23B 120.2 . . ?
C24B C23B H23B 120.1 . . ?
C25B C24B C23B 119.5(4) . . ?
C25B C24B H24B 120.2 . . ?
C23B C24B H24B 120.2 . . ?
C26B C25B C24B 120.6(4) . . ?
C26B C25B H25B 119.7 . . ?
C24B C25B H25B 119.7 . . ?
C25B C26B C21B 121.6(4) . . ?
C25B C26B H26B 119.2 . . ?
C21B C26B H26B 119.2 . . ?
Si19 C27B H27D 109.5 . . ?
Si19 C27B H27E 109.5 . . ?
H27D C27B H27E 109.5 . . ?
Si19 C27B H27F 109.5 . . ?
H27D C27B H27F 109.5 . . ?
H27E C27B H27F 109.5 . . ?
Si19 C28B H28D 109.5 . . ?
Si19 C28B H28E 109.5 . . ?
H28D C28B H28E 109.5 . . ?
Si19 C28B H28F 109.5 . . ?
H28D C28B H28F 109.5 . . ?
H28E C28B H28F 109.5 . . ?
Si20 C29B H29D 109.5 . . ?
Si20 C29B H29E 109.5 . . ?
H29D C29B H29E 109.5 . . ?
Si20 C29B H29F 109.5 . . ?
H29D C29B H29F 109.5 . . ?
H29E C29B H29F 109.5 . . ?
Si20 C30B H30D 109.5 . . ?
Si20 C30B H30E 109.5 . . ?
H30D C30B H30E 109.5 . . ?
Si20 C30B H30F 109.5 . . ?
H30D C30B H30F 109.5 . . ?
H30E C30B H30F 109.5 . . ?
C8B Si11 Si12 112.59(15) . . ?
C8B Si11 Si20 109.50(14) . . ?
Si12 Si11 Si20 113.78(6) . . ?
C8B Si11 HI11 106.4(18) . . ?
Si12 Si11 HI11 104.2(18) . . ?
Si20 Si11 HI11 110.0(18) . . ?
C9B Si12 Si17 109.89(16) . . ?
C9B Si12 Si13 109.45(17) . . ?
Si17 Si12 Si13 113.15(6) . . ?
C9B Si12 Si11 112.33(18) . . ?
Si17 Si12 Si11 103.30(5) . . ?
Si13 Si12 Si11 108.65(6) . . ?
C11B Si13 C10B 108.3(3) . . ?
C11B Si13 Si12 109.05(18) . . ?
C10B Si13 Si12 108.4(2) . . ?
C11B Si13 Si14 109.0(2) . . ?
C10B Si13 Si14 109.9(2) . . ?
Si12 Si13 Si14 112.15(6) . . ?
C13B Si14 C12B 109.0(4) . . ?
C13B Si14 Si15 109.6(2) . . ?
C12B Si14 Si15 109.1(3) . . ?
C13B Si14 Si13 108.3(3) . . ?
C12B Si14 Si13 107.9(2) . . ?
Si15 Si14 Si13 112.93(6) . . ?
C15B Si15 C14B 107.2(3) . . ?
C15B Si15 Si16 108.4(2) . . ?
C14B Si15 Si16 109.2(2) . . ?
C15B Si15 Si14 111.1(2) . . ?
C14B Si15 Si14 108.1(3) . . ?
Si16 Si15 Si14 112.61(7) . . ?
C17B Si16 C16B 108.3(2) . . ?
C17B Si16 Si17 109.65(15) . . ?
C16B Si16 Si17 108.84(16) . . ?
C17B Si16 Si15 111.01(16) . . ?
C16B Si16 Si15 108.57(18) . . ?
Si17 Si16 Si15 110.37(6) . . ?
C18B Si17 Si16 109.98(14) . . ?
C18B Si17 Si12 109.48(15) . . ?
Si16 Si17 Si12 112.20(5) . . ?
C18B Si17 Si18 110.23(15) . . ?
Si16 Si17 Si18 108.57(5) . . ?
Si12 Si17 Si18 106.31(5) . . ?
C19B Si18 Si17 110.43(12) . . ?
C19B Si18 Si19 111.90(12) . . ?
Si17 Si18 Si19 110.32(5) . . ?
C19B Si18 HI18 102.9(16) . . ?
Si17 Si18 HI18 109.7(16) . . ?
Si19 Si18 HI18 111.4(16) . . ?
C27B Si19 C28B 107.7(2) . . ?
C27B Si19 Si20 108.89(18) . . ?
C28B Si19 Si20 108.51(16) . . ?
C27B Si19 Si18 110.42(18) . . ?
C28B Si19 Si18 111.10(14) . . ?
Si20 Si19 Si18 110.18(5) . . ?
C29B Si20 C30B 110.2(3) . . ?
C29B Si20 Si19 110.18(19) . . ?
C30B Si20 Si19 107.8(2) . . ?
C29B Si20 Si11 108.3(2) . . ?
C30B Si20 Si11 106.3(2) . . ?
Si19 Si20 Si11 114.00(6) . . ?

loop_
_geom_bond_atom_site_label_1
_geom_bond_atom_site_label_2
_geom_bond_distance
_geom_bond_site_symmetry_2
_geom_bond_publ_flag
C1A C6A 1.389(8) . ?
C1A C2A 1.406(8) . ?
C1A H1A 0.9500 . ?
C2A C3A 1.363(9) . ?
C2A H2A 0.9500 . ?
C3A C4A 1.384(8) . ?
C3A H3A 0.9500 . ?
C4A C5A 1.399(8) . ?
C4A H4A 0.9500 . ?
C5A C6A 1.389(8) . ?
C5A H5A 0.9500 . ?
C6A C7A 1.485(7) . ?
C7A C8A 1.306(7) . ?
C7A H7A 0.9500 . ?
C8A Si1 1.864(5) . ?
C8A H8A 0.9500 . ?
C1C C6C 1.374(18) . ?
C1C C2C 1.412(19) . ?
C1C H1C 0.9500 . ?
C2C C3C 1.370(19) . ?
C2C H2C 0.9500 . ?
C3C C4C 1.384(19) . ?
C3C H3C 0.9500 . ?
C4C C5C 1.396(19) . ?
C4C H4C 0.9500 . ?
C5C C6C 1.395(18) . ?
C5C H5C 0.9500 . ?
C6C C7C 1.470(17) . ?
C7C C8C 1.295(18) . ?
C7C H7C 0.9500 . ?
C8C Si1 1.99(3) . ?
C8C H8C 0.9500 . ?
C9A Si2 1.899(5) . ?
C9A H9A1 0.9800 . ?
C9A H9A2 0.9800 . ?
C9A H9A3 0.9800 . ?
C10A Si3 1.896(4) . ?
C10A H10A 0.9800 . ?
C10A H10B 0.9800 . ?
C10A H10C 0.9800 . ?
C11A Si3 1.875(5) . ?
C11A H11A 0.9800 . ?
C11A H11B 0.9800 . ?
C11A H11C 0.9800 . ?
C12A Si4 1.883(6) . ?
C12A H12A 0.9800 . ?
C12A H12B 0.9800 . ?
C12A H12C 0.9800 . ?
C13A Si4 1.888(6) . ?
C13A H13A 0.9800 . ?
C13A H13B 0.9800 . ?
C13A H13C 0.9800 . ?
C14A Si5 1.902(5) . ?
C14A H14A 0.9800 . ?
C14A H14B 0.9800 . ?
C14A H14C 0.9800 . ?
C15A Si5 1.890(5) . ?
C15A H15A 0.9800 . ?
C15A H15B 0.9800 . ?
C15A H15C 0.9800 . ?
C16A Si6 1.901(5) . ?
C16A H16A 0.9800 . ?
C16A H16B 0.9800 . ?
C16A H16C 0.9800 . ?
C17A Si6 1.878(6) . ?
C17A H17A 0.9800 . ?
C17A H17B 0.9800 . ?
C17A H17C 0.9800 . ?
C18A Si7 1.907(4) . ?
C18A H18A 0.9800 . ?
C18A H18B 0.9800 . ?
C18A H18C 0.9800 . ?
C19A C20A 1.314(6) . ?
C19A Si8 1.874(4) . ?
C19A H19A 0.9500 . ?
C20A C21A 1.483(6) . ?
C20A H20A 0.9500 . ?
C21A C22A 1.380(7) . ?
C21A C26A 1.397(7) . ?
C22A C23A 1.404(7) . ?
C22A H22A 0.9500 . ?
C23A C24A 1.370(8) . ?
C23A H23A 0.9500 . ?
C24A C25A 1.354(8) . ?
C24A H24A 0.9500 . ?
C25A C26A 1.391(7) . ?
C25A H25A 0.9500 . ?
C26A H26A 0.9500 . ?
C27A Si9 1.896(5) . ?
C27A H27A 0.9800 . ?
C27A H27B 0.9800 . ?
C27A H27C 0.9800 . ?
C28A Si9 1.896(5) . ?
C28A H28A 0.9800 . ?
C28A H28B 0.9800 . ?
C28A H28C 0.9800 . ?
C29A Si10 1.886(5) . ?
C29A H29A 0.9800 . ?
C29A H29B 0.9800 . ?
C29A H29C 0.9800 . ?
C30A Si10 1.886(5) . ?
C30A H30A 0.9800 . ?
C30A H30B 0.9800 . ?
C30A H30C 0.9800 . ?
Si1 Si2 2.3336(15) . ?
Si1 Si10 2.3473(17) . ?
Si1 HI1 1.44(3) . ?
Si2 Si3 2.3353(15) . ?
Si2 Si7 2.3432(14) . ?
Si3 Si4 2.3321(16) . ?
Si4 Si5 2.3418(16) . ?
Si5 Si6 2.3361(17) . ?
Si6 Si7 2.3377(14) . ?
Si7 Si8 2.3403(15) . ?
Si8 Si9 2.3432(16) . ?
Si8 HI8 1.42(3) . ?
Si9 Si10 2.3379(16) . ?
C1B C2B 1.373(7) . ?
C1B C6B 1.386(7) . ?
C1B H1B 0.9500 . ?
C2B C3B 1.373(9) . ?
C2B H2B 0.9500 . ?
C3B C4B 1.352(9) . ?
C3B H3B 0.9500 . ?
C4B C5B 1.382(7) . ?
C4B H4B 0.9500 . ?
C5B C6B 1.403(7) . ?
C5B H5B 0.9500 . ?
C6B C7B 1.455(6) . ?
C7B C8B 1.325(6) . ?
C7B H7B 0.9500 . ?
C8B Si11 1.865(4) . ?
C8B H8B 0.9500 . ?
C9B Si12 1.907(4) . ?
C9B H9B1 0.9800 . ?
C9B H9B2 0.9800 . ?
C9B H9B3 0.9800 . ?
C10B Si13 1.887(6) . ?
C10B H10D 0.9800 . ?
C10B H10E 0.9800 . ?
C10B H10F 0.9800 . ?
C11B Si13 1.880(5) . ?
C11B H11D 0.9800 . ?
C11B H11E 0.9800 . ?
C11B H11F 0.9800 . ?
C12B Si14 1.911(6) . ?
C12B H12D 0.9800 . ?
C12B H12E 0.9800 . ?
C12B H12F 0.9800 . ?
C13B Si14 1.895(7) . ?
C13B H13D 0.9800 . ?
C13B H13E 0.9800 . ?
C13B H13F 0.9800 . ?
C14B Si15 1.895(6) . ?
C14B H14D 0.9800 . ?
C14B H14E 0.9800 . ?
C14B H14F 0.9800 . ?
C15B Si15 1.878(6) . ?
C15B H15D 0.9800 . ?
C15B H15E 0.9800 . ?
C15B H15F 0.9800 . ?
C16B Si16 1.888(5) . ?
C16B H16D 0.9800 . ?
C16B H16E 0.9800 . ?
C16B H16F 0.9800 . ?
C17B Si16 1.876(4) . ?
C17B H17D 0.9800 . ?
C17B H17E 0.9800 . ?
C17B H17F 0.9800 . ?
C18B Si17 1.899(4) . ?
C18B H18D 0.9800 . ?
C18B H18E 0.9800 . ?
C18B H18F 0.9800 . ?
C19B C20B 1.334(5) . ?
C19B Si18 1.866(4) . ?
C19B H19B 0.9500 . ?
C20B C21B 1.462(5) . ?
C20B H20B 0.9500 . ?
C21B C26B 1.389(5) . ?
C21B C22B 1.400(5) . ?
C22B C23B 1.375(6) . ?
C22B H22B 0.9500 . ?
C23B C24B 1.386(6) . ?
C23B H23B 0.9500 . ?
C24B C25B 1.370(6) . ?
C24B H24B 0.9500 . ?
C25B C26B 1.369(6) . ?
C25B H25B 0.9500 . ?
C26B H26B 0.9500 . ?
C27B Si19 1.876(5) . ?
C27B H27D 0.9800 . ?
C27B H27E 0.9800 . ?
C27B H27F 0.9800 . ?
C28B Si19 1.896(4) . ?
C28B H28D 0.9800 . ?
C28B H28E 0.9800 . ?
C28B H28F 0.9800 . ?
C29B Si20 1.878(6) . ?
C29B H29D 0.9800 . ?
C29B H29E 0.9800 . ?
C29B H29F 0.9800 . ?
C30B Si20 1.884(5) . ?
C30B H30D 0.9800 . ?
C30B H30E 0.9800 . ?
C30B H30F 0.9800 . ?
Si11 Si12 2.3387(15) . ?
Si11 Si20 2.3439(15) . ?
Si11 HI11 1.40(3) . ?
Si12 Si17 2.3335(14) . ?
Si12 Si13 2.3336(15) . ?
Si13 Si14 2.346(2) . ?
Si14 Si15 2.342(2) . ?
Si15 Si16 2.3296(15) . ?
Si16 Si17 2.3278(13) . ?
Si17 Si18 2.3402(13) . ?
Si18 Si19 2.3502(13) . ?
Si18 HI18 1.40(2) . ?
Si19 Si20 2.3352(15) . ?

loop_
_geom_torsion_atom_site_label_1
_geom_torsion_atom_site_label_2
_geom_torsion_atom_site_label_3
_geom_torsion_atom_site_label_4
_geom_torsion
_geom_torsion_site_symmetry_1
_geom_torsion_site_symmetry_2
_geom_torsion_site_symmetry_3
_geom_torsion_site_symmetry_4
_geom_torsion_publ_flag
C6A C1A C2A C3A 4.9(12) . . . . ?
C1A C2A C3A C4A -3.9(12) . . . . ?
C2A C3A C4A C5A 0.5(11) . . . . ?
C3A C4A C5A C6A 1.9(11) . . . . ?
C2A C1A C6A C5A -2.5(11) . . . . ?
C2A C1A C6A C7A 179.8(7) . . . . ?
C4A C5A C6A C1A -0.8(11) . . . . ?
C4A C5A C6A C7A 176.7(7) . . . . ?
C1A C6A C7A C8A 176.0(6) . . . . ?
C5A C6A C7A C8A -1.5(11) . . . . ?
C6A C7A C8A Si1 -179.1(5) . . . . ?
C6C C1C C2C C3C -27(7) . . . . ?
C1C C2C C3C C4C 10(7) . . . . ?
C2C C3C C4C C5C 8(7) . . . . ?
C3C C4C C5C C6C -12(7) . . . . ?
C2C C1C C6C C5C 24(7) . . . . ?
C2C C1C C6C C7C -160(4) . . . . ?
C4C C5C C6C C1C -4(7) . . . . ?
C4C C5C C6C C7C 180(4) . . . . ?
C1C C6C C7C C8C -2(7) . . . . ?
C5C C6C C7C C8C 173(4) . . . . ?
C6C C7C C8C Si1 169(3) . . . . ?
Si8 C19A C20A C21A 179.4(3) . . . . ?
C19A C20A C21A C22A -10.9(8) . . . . ?
C19A C20A C21A C26A 167.5(5) . . . . ?
C26A C21A C22A C23A -1.0(8) . . . . ?
C20A C21A C22A C23A 177.5(5) . . . . ?
C21A C22A C23A C24A 0.4(9) . . . . ?
C22A C23A C24A C25A -0.8(9) . . . . ?
C23A C24A C25A C26A 1.8(9) . . . . ?
C24A C25A C26A C21A -2.4(9) . . . . ?
C22A C21A C26A C25A 2.0(8) . . . . ?
C20A C21A C26A C25A -176.5(5) . . . . ?
C7A C8A Si1 Si2 -98.9(5) . . . . ?
C7A C8A Si1 Si10 31.6(6) . . . . ?
C20A C19A Si8 Si7 -102.9(4) . . . . ?
C20A C19A Si8 Si9 22.0(5) . . . . ?
C6B C1B C2B C3B 0.4(9) . . . . ?
C1B C2B C3B C4B -0.9(9) . . . . ?
C2B C3B C4B C5B 0.2(9) . . . . ?
C3B C4B C5B C6B 0.8(9) . . . . ?
C2B C1B C6B C5B 0.6(8) . . . . ?
C2B C1B C6B C7B -179.3(5) . . . . ?
C4B C5B C6B C1B -1.2(7) . . . . ?
C4B C5B C6B C7B 178.7(5) . . . . ?
C1B C6B C7B C8B 4.2(8) . . . . ?
C5B C6B C7B C8B -175.7(5) . . . . ?
C6B C7B C8B Si11 178.6(4) . . . . ?
Si18 C19B C20B C21B 177.0(3) . . . . ?
C19B C20B C21B C26B 165.3(4) . . . . ?
C19B C20B C21B C22B -15.3(6) . . . . ?
C26B C21B C22B C23B -0.5(5) . . . . ?
C20B C21B C22B C23B -180.0(4) . . . . ?
C21B C22B C23B C24B -0.1(6) . . . . ?
C22B C23B C24B C25B 0.0(7) . . . . ?
C23B C24B C25B C26B 0.7(7) . . . . ?
C24B C25B C26B C21B -1.4(7) . . . . ?
C22B C21B C26B C25B 1.3(6) . . . . ?
C20B C21B C26B C25B -179.3(4) . . . . ?
C7B C8B Si11 Si12 -118.0(4) . . . . ?
C7B C8B Si11 Si20 114.4(4) . . . . ?
C20B C19B Si18 Si17 -113.7(3) . . . . ?
C20B C19B Si18 Si19 123.0(3) . . . . ?
